data_7241362
loop_
_publ_author_name
'Brown, John T.'
'Zeller, Matthias'
'Rosokha, Sergiy V.'

_publ_section_title
;
 Effects of structural variations on \p-dimer formation: long-distance
 multicenter bonding of cation-radicals of tetrathiafulvalene analogues.
;
_journal_issue 43
_journal_name_full 'Physical chemistry chemical physics : PCCP'
_journal_page_first 25054
_journal_page_last 25065
_journal_paper_doi 10.1039/d0cp04891g
_journal_volume 22
_journal_year 2020
_chemical_formula_moiety 'C H6 B11 Br6, C6 H4 S4'
_chemical_formula_sum 'C7 H10 B11 Br6 S4'
_chemical_formula_weight 820.76
_space_group_crystal_system monoclinic
_space_group_IT_number 11
_space_group_name_Hall '-P 2yb'
_space_group_name_H-M_alt 'P 1 21/m 1'
_atom_sites_solution_hydrogens geom
_atom_sites_solution_primary direct
_atom_sites_solution_secondary difmap
_audit_creation_method SHELXL-2018/3
_audit_update_record
;
2020-06-22 deposited with the CCDC.	2020-10-06 downloaded from the CCDC.
;
_cell_angle_alpha 90
_cell_angle_beta 92.209(3)
_cell_angle_gamma 90
_cell_formula_units_Z 2
_cell_length_a 8.1423(6)
_cell_length_b 13.7726(10)
_cell_length_c 10.2776(7)
_cell_measurement_reflns_used 9097
_cell_measurement_temperature 150(2)
_cell_measurement_theta_max 32.4794
_cell_measurement_theta_min 2.4740
_cell_volume 1151.68(14)
_computing_cell_refinement 'SAINT V8.38A (Bruker, 2016)'
_computing_data_collection 'Apex3 v2018.1-0 (Bruker, 2018)'
_computing_data_reduction 'SAINT V8.38A (Bruker, 2016)'
_computing_structure_refinement
;  
SHELXL-2018/3 (Sheldrick, 2015, 2018), 
SHELXLE Rev988 (H\"ubschle et al., 2011)
;
_computing_structure_solution 'SHELXS-97 (Sheldrick, 2008)'
_diffrn_ambient_temperature 150(2)
_diffrn_detector_area_resol_mean 10.4167
_diffrn_measured_fraction_theta_full 1.000
_diffrn_measured_fraction_theta_max 0.992
_diffrn_measurement_device_type 'Bruker AXS D8 Quest CMOS diffractometer'
_diffrn_measurement_method 'omega and phi scans'
_diffrn_radiation_monochromator 'Triumph curved graphite crystal'
_diffrn_radiation_type MoK\a
_diffrn_radiation_wavelength 0.71073
_diffrn_reflns_av_R_equivalents 0.0607
_diffrn_reflns_av_unetI/netI 0.0583
_diffrn_reflns_Laue_measured_fraction_full 1.000
_diffrn_reflns_Laue_measured_fraction_max 0.992
_diffrn_reflns_limit_h_max 10
_diffrn_reflns_limit_h_min -12
_diffrn_reflns_limit_k_max 21
_diffrn_reflns_limit_k_min -21
_diffrn_reflns_limit_l_max 15
_diffrn_reflns_limit_l_min -14
_diffrn_reflns_number 24760
_diffrn_reflns_point_group_measured_fraction_full 1.000
_diffrn_reflns_point_group_measured_fraction_max 0.992
_diffrn_reflns_theta_full 25.242
_diffrn_reflns_theta_max 33.189
_diffrn_reflns_theta_min 2.474
_diffrn_source 'fine focus sealed tube X-ray source'
_diffrn_source_current '30 mA'
_diffrn_source_voltage '50 kV'
_exptl_absorpt_coefficient_mu 10.817
_exptl_absorpt_correction_T_max 0.7465
_exptl_absorpt_correction_T_min 0.4190
_exptl_absorpt_correction_type multi-scan
_exptl_absorpt_process_details
;
 SADABS 2016/2: Krause, L., Herbst-Irmer, R., Sheldrick G.M. & Stalke D.,
 J. Appl. Cryst. 48 (2015) 3-10
;
_exptl_crystal_colour red
_exptl_crystal_density_diffrn 2.367
_exptl_crystal_description prism
_exptl_crystal_F_000 762
_exptl_crystal_size_max 0.310
_exptl_crystal_size_mid 0.240
_exptl_crystal_size_min 0.110
_refine_diff_density_max 1.334
_refine_diff_density_min -1.325
_refine_diff_density_rms 0.185
_refine_ls_extinction_method none
_refine_ls_goodness_of_fit_ref 1.007
_refine_ls_hydrogen_treatment constr
_refine_ls_matrix_type full
_refine_ls_number_parameters 136
_refine_ls_number_reflns 4530
_refine_ls_number_restraints 0
_refine_ls_restrained_S_all 1.007
_refine_ls_R_factor_all 0.0689
_refine_ls_R_factor_gt 0.0371
_refine_ls_shift/su_max 0.001
_refine_ls_shift/su_mean 0.000
_refine_ls_structure_factor_coef Fsqd
_refine_ls_weighting_details 'w=1/[\s^2^(Fo^2^)+(0.0400P)^2^] where P=(Fo^2^+2Fc^2^)/3'
_refine_ls_weighting_scheme calc
_refine_ls_wR_factor_gt 0.0735
_refine_ls_wR_factor_ref 0.0821
_reflns_Friedel_coverage 0.000
_reflns_number_gt 3233
_reflns_number_total 4530
_reflns_threshold_expression 'I > 2\s(I)'
_cod_data_source_file d0cp04891g2.cif
_cod_data_source_block RS142_0m
_cod_depositor_comments 'Adding full bibliography for 7241361--7241370.cif.'
_cod_original_sg_symbol_H-M 'P 21/m'
_cod_database_code 7241362
_shelx_shelxl_version_number 2018/3
_shelx_space_group_comment
;
The symmetry employed for this shelxl refinement is uniquely defined
by the following loop, which should always be used as a source of
symmetry information in preference to the above space-group names.
They are only intended as comments.
;
_shelx_estimated_absorpt_t_min 0.134
_shelx_estimated_absorpt_t_max 0.382

loop_
_space_group_symop_operation_xyz
'x, y, z'
'-x, y+1/2, -z'
'-x, -y, -z'
'x, -y-1/2, z'

loop_
_atom_site_label
_atom_site_type_symbol
_atom_site_fract_x
_atom_site_fract_y
_atom_site_fract_z
_atom_site_U_iso_or_equiv
_atom_site_adp_type
_atom_site_occupancy
_atom_site_site_symmetry_order
_atom_site_calc_flag
_atom_site_refinement_flags_posn
_atom_site_refinement_flags_adp
_atom_site_refinement_flags_occupancy
_atom_site_disorder_assembly
_atom_site_disorder_group
Br1 Br 0.34784(5) 0.250000 0.82342(4) 0.01618(9) Uani 1 2 d S T P . .
Br2 Br -0.10990(5) 0.250000 0.95552(4) 0.02160(10) Uani 1 2 d S T P . .
Br3 Br 0.06587(3) 0.47373(2) 0.79164(3) 0.01960(8) Uani 1 1 d . . . . .
Br4 Br 0.33314(4) 0.38976(2) 0.50687(3) 0.02287(8) Uani 1 1 d . . . . .
S1 S 0.60145(9) 0.36789(5) 0.20883(8) 0.02196(16) Uani 1 1 d . . . . .
S2 S 0.25521(9) 0.36720(5) 0.12982(7) 0.02080(15) Uani 1 1 d . . . . .
C1 C 0.4288(3) 0.3005(2) 0.1694(3) 0.0157(5) Uani 1 1 d . . . . .
C2 C 0.3489(4) 0.4787(2) 0.1471(3) 0.0220(6) Uani 1 1 d . . . . .
H2 H 0.290114 0.537307 0.130673 0.026 Uiso 1 1 calc R U . . .
C3 C 0.5083(4) 0.4793(2) 0.1847(3) 0.0232(6) Uani 1 1 d . . . . .
H3 H 0.567288 0.538251 0.197374 0.028 Uiso 1 1 calc R U . . .
C4 C -0.1727(5) 0.250000 0.5171(4) 0.0193(8) Uani 1 2 d S T P . .
H4 H -0.283884 0.250000 0.449409 0.023 Uiso 1 2 calc R U P . .
B1 B 0.1471(5) 0.250000 0.7119(4) 0.0131(8) Uani 1 2 d S T P . .
B2 B -0.0578(5) 0.250000 0.7718(4) 0.0148(8) Uani 1 2 d S T P . .
B3 B 0.0200(4) 0.3549(2) 0.6920(3) 0.0143(6) Uani 1 1 d . . . . .
B4 B 0.1432(4) 0.3153(2) 0.5614(3) 0.0163(6) Uani 1 1 d . . . . .
B5 B -0.1845(4) 0.3149(2) 0.6576(3) 0.0172(6) Uani 1 1 d . . . . .
H5 H -0.294100 0.357462 0.687240 0.021 Uiso 1 1 calc R U . . .
B6 B -0.0608(4) 0.3554(2) 0.5284(3) 0.0190(6) Uani 1 1 d . . . . .
H6 H -0.088910 0.424195 0.473950 0.023 Uiso 1 1 calc R U . . .
B7 B 0.0137(6) 0.250000 0.4485(5) 0.0200(9) Uani 1 2 d S T P . .
H7 H 0.033608 0.250000 0.341310 0.024 Uiso 1 2 calc R U P . .

loop_
_atom_site_aniso_label
_atom_site_aniso_U_11
_atom_site_aniso_U_22
_atom_site_aniso_U_33
_atom_site_aniso_U_23
_atom_site_aniso_U_13
_atom_site_aniso_U_12
Br1 0.01337(19) 0.01870(18) 0.01633(19) 0.000 -0.00128(14) 0.000
Br2 0.0184(2) 0.0311(2) 0.0156(2) 0.000 0.00516(15) 0.000
Br3 0.01655(15) 0.01519(13) 0.02710(16) -0.00473(11) 0.00111(11) -0.00030(9)
Br4 0.02364(17) 0.02488(15) 0.02051(16) 0.00430(11) 0.00633(11) -0.00489(11)
S1 0.0145(3) 0.0224(4) 0.0288(4) -0.0020(3) -0.0007(3) -0.0018(3)
S2 0.0159(3) 0.0190(3) 0.0272(4) -0.0032(3) -0.0029(3) 0.0013(3)
C1 0.0133(13) 0.0210(13) 0.0129(12) -0.0007(10) 0.0027(10) 0.0004(10)
C2 0.0247(16) 0.0150(13) 0.0265(16) -0.0045(11) 0.0029(12) 0.0001(11)
C3 0.0257(17) 0.0167(13) 0.0275(17) -0.0018(11) 0.0060(13) -0.0032(11)
C4 0.021(2) 0.0208(19) 0.0163(19) 0.000 -0.0042(15) 0.000
B1 0.011(2) 0.0151(19) 0.013(2) 0.000 -0.0012(15) 0.000
B2 0.013(2) 0.017(2) 0.015(2) 0.000 0.0003(16) 0.000
B3 0.0142(14) 0.0132(13) 0.0153(14) -0.0006(11) -0.0003(11) -0.0002(10)
B4 0.0170(15) 0.0167(14) 0.0153(15) 0.0015(11) 0.0012(12) -0.0018(11)
B5 0.0164(15) 0.0173(15) 0.0177(15) -0.0005(12) -0.0009(12) 0.0010(11)
B6 0.0184(16) 0.0200(15) 0.0183(16) 0.0019(12) -0.0033(12) 0.0001(12)
B7 0.023(2) 0.019(2) 0.017(2) 0.000 -0.0007(18) 0.000

loop_
_atom_type_symbol
_atom_type_description
_atom_type_scat_dispersion_real
_atom_type_scat_dispersion_imag
_atom_type_scat_source
C C 0.0033 0.0016 'International Tables Vol C Tables 4.2.6.8 and 6.1.1.4'
H H 0.0000 0.0000 'International Tables Vol C Tables 4.2.6.8 and 6.1.1.4'
B B 0.0013 0.0007 'International Tables Vol C Tables 4.2.6.8 and 6.1.1.4'
Br Br -0.2901 2.4595 'International Tables Vol C Tables 4.2.6.8 and 6.1.1.4'
S S 0.1246 0.1234 'International Tables Vol C Tables 4.2.6.8 and 6.1.1.4'

loop_
_geom_angle_atom_site_label_1
_geom_angle_atom_site_label_2
_geom_angle_atom_site_label_3
_geom_angle
_geom_angle_site_symmetry_1
_geom_angle_site_symmetry_3
_geom_angle_publ_flag
C1 S1 C3 95.47(14) . . ?
C2 S2 C1 95.48(14) . . ?
C1 C1 S1 122.67(9) 4_565 . ?
C1 C1 S2 122.26(9) 4_565 . ?
S1 C1 S2 115.07(15) . . ?
C3 C2 S2 117.1(2) . . ?
C3 C2 H2 121.5 . . ?
S2 C2 H2 121.5 . . ?
C2 C3 S1 116.9(2) . . ?
C2 C3 H3 121.6 . . ?
S1 C3 H3 121.6 . . ?
B7 C4 B5 115.6(3) . 4_565 ?
B7 C4 B5 115.6(3) . . ?
B5 C4 B5 63.2(3) 4_565 . ?
B7 C4 B6 63.07(18) . . ?
B5 C4 B6 115.7(3) 4_565 . ?
B5 C4 B6 62.99(18) . . ?
B7 C4 B6 63.07(18) . 4_565 ?
B5 C4 B6 62.99(17) 4_565 4_565 ?
B5 C4 B6 115.7(3) . 4_565 ?
B6 C4 B6 115.6(3) . 4_565 ?
B7 C4 H4 117.2 . . ?
B5 C4 H4 117.1 4_565 . ?
B5 C4 H4 117.1 . . ?
B6 C4 H4 117.2 . . ?
B6 C4 H4 117.2 4_565 . ?
B3 B1 B3 108.2(3) 4_565 . ?
B3 B1 B4 60.20(17) 4_565 4_565 ?
B3 B1 B4 108.5(2) . 4_565 ?
B3 B1 B4 108.5(2) 4_565 . ?
B3 B1 B4 60.20(17) . . ?
B4 B1 B4 60.4(2) 4_565 . ?
B3 B1 B2 59.90(16) 4_565 . ?
B3 B1 B2 59.90(16) . . ?
B4 B1 B2 108.1(2) 4_565 . ?
B4 B1 B2 108.1(2) . . ?
B3 B1 Br1 122.27(16) 4_565 . ?
B3 B1 Br1 122.27(16) . . ?
B4 B1 Br1 119.5(2) 4_565 . ?
B4 B1 Br1 119.5(2) . . ?
B2 B1 Br1 124.3(3) . . ?
B5 B2 B5 60.5(2) 4_565 . ?
B5 B2 B3 59.83(17) 4_565 4_565 ?
B5 B2 B3 108.1(3) . 4_565 ?
B5 B2 B3 108.1(3) 4_565 . ?
B5 B2 B3 59.83(17) . . ?
B3 B2 B3 107.7(3) 4_565 . ?
B5 B2 B1 107.3(3) 4_565 . ?
B5 B2 B1 107.3(3) . . ?
B3 B2 B1 59.60(16) 4_565 . ?
B3 B2 B1 59.60(16) . . ?
B5 B2 Br2 119.9(2) 4_565 . ?
B5 B2 Br2 119.9(2) . . ?
B3 B2 Br2 122.51(16) 4_565 . ?
B3 B2 Br2 122.51(16) . . ?
B1 B2 Br2 124.7(3) . . ?
B5 B3 B6 60.27(18) . . ?
B5 B3 B1 107.8(2) . . ?
B6 B3 B1 107.6(2) . . ?
B5 B3 B2 59.65(19) . . ?
B6 B3 B2 108.1(2) . . ?
B1 B3 B2 60.5(2) . . ?
B5 B3 B4 107.7(2) . . ?
B6 B3 B4 59.43(18) . . ?
B1 B3 B4 60.02(19) . . ?
B2 B3 B4 108.4(2) . . ?
B5 B3 Br3 121.42(19) . . ?
B6 B3 Br3 123.11(19) . . ?
B1 B3 Br3 121.2(2) . . ?
B2 B3 Br3 119.9(2) . . ?
B4 B3 Br3 123.05(19) . . ?
B6 B4 B7 60.33(19) . . ?
B6 B4 B1 107.9(2) . . ?
B7 B4 B1 107.4(2) . . ?
B6 B4 B3 60.02(18) . . ?
B7 B4 B3 107.9(2) . . ?
B1 B4 B3 59.78(17) . . ?
B6 B4 B4 108.17(14) . 4_565 ?
B7 B4 B4 59.69(13) . 4_565 ?
B1 B4 B4 59.82(12) . 4_565 ?
B3 B4 B4 107.74(13) . 4_565 ?
B6 B4 Br4 121.9(2) . . ?
B7 B4 Br4 122.2(2) . . ?
B1 B4 Br4 121.6(2) . . ?
B3 B4 Br4 121.78(19) . . ?
B4 B4 Br4 121.64(9) 4_565 . ?
C4 B5 B2 104.3(2) . . ?
C4 B5 B3 104.4(2) . . ?
B2 B5 B3 60.53(18) . . ?
C4 B5 B6 58.80(18) . . ?
B2 B5 B6 108.6(2) . . ?
B3 B5 B6 60.00(18) . . ?
C4 B5 B5 58.38(13) . 4_565 ?
B2 B5 B5 59.75(12) . 4_565 ?
B3 B5 B5 108.07(14) . 4_565 ?
B6 B5 B5 108.19(14) . 4_565 ?
C4 B5 H5 125.2 . . ?
B2 B5 H5 122.2 . . ?
B3 B5 H5 122.3 . . ?
B6 B5 H5 121.1 . . ?
B5 B5 H5 121.6 4_565 . ?
C4 B6 B4 104.0(2) . . ?
C4 B6 B3 103.7(2) . . ?
B4 B6 B3 60.56(17) . . ?
C4 B6 B7 58.0(2) . . ?
B4 B6 B7 60.1(2) . . ?
B3 B6 B7 108.1(2) . . ?
C4 B6 B5 58.21(19) . . ?
B4 B6 B5 108.2(2) . . ?
B3 B6 B5 59.73(18) . . ?
B7 B6 B5 107.4(2) . . ?
C4 B6 H6 125.8 . . ?
B4 B6 H6 122.1 . . ?
B3 B6 H6 122.4 . . ?
B7 B6 H6 121.7 . . ?
B5 B6 H6 121.7 . . ?
C4 B7 B4 104.3(3) . 4_565 ?
C4 B7 B4 104.3(3) . . ?
B4 B7 B4 60.6(3) 4_565 . ?
C4 B7 B6 58.95(18) . . ?
B4 B7 B6 108.3(3) 4_565 . ?
B4 B7 B6 59.55(17) . . ?
C4 B7 B6 58.95(18) . 4_565 ?
B4 B7 B6 59.55(17) 4_565 4_565 ?
B4 B7 B6 108.3(3) . 4_565 ?
B6 B7 B6 108.8(3) . 4_565 ?
C4 B7 H7 125.0 . . ?
B4 B7 H7 122.4 4_565 . ?
B4 B7 H7 122.4 . . ?
B6 B7 H7 121.1 . . ?
B6 B7 H7 121.1 4_565 . ?

loop_
_geom_bond_atom_site_label_1
_geom_bond_atom_site_label_2
_geom_bond_distance
_geom_bond_site_symmetry_2
_geom_bond_publ_flag
Br1 B1 1.960(4) . ?
Br2 B2 1.951(4) . ?
Br3 B3 1.959(3) . ?
Br4 B4 1.956(3) . ?
S1 C1 1.720(3) . ?
S1 C3 1.725(3) . ?
S2 C2 1.721(3) . ?
S2 C1 1.721(3) . ?
C1 C1 1.391(5) 4_565 ?
C2 C3 1.340(4) . ?
C2 H2 0.9500 . ?
C3 H3 0.9500 . ?
C4 B7 1.697(6) . ?
C4 B5 1.704(4) 4_565 ?
C4 B5 1.704(4) . ?
C4 B6 1.715(4) . ?
C4 B6 1.715(4) 4_565 ?
C4 H4 1.1200 . ?
B1 B3 1.784(4) 4_565 ?
B1 B3 1.784(4) . ?
B1 B4 1.788(5) 4_565 ?
B1 B4 1.788(5) . ?
B1 B2 1.800(6) . ?
B2 B5 1.773(5) 4_565 ?
B2 B5 1.773(5) . ?
B2 B3 1.789(4) 4_565 ?
B2 B3 1.789(4) . ?
B3 B5 1.777(4) . ?
B3 B6 1.782(4) . ?
B3 B4 1.791(4) . ?
B4 B6 1.771(5) . ?
B4 B7 1.781(5) . ?
B4 B4 1.798(6) 4_565 ?
B5 B6 1.786(5) . ?
B5 B5 1.787(6) 4_565 ?
B5 H5 1.1200 . ?
B6 B7 1.785(4) . ?
B6 H6 1.1200 . ?
B7 H7 1.1200 . ?

loop_
_geom_torsion_atom_site_label_1
_geom_torsion_atom_site_label_2
_geom_torsion_atom_site_label_3
_geom_torsion_atom_site_label_4
_geom_torsion
_geom_torsion_site_symmetry_1
_geom_torsion_site_symmetry_2
_geom_torsion_site_symmetry_3
_geom_torsion_site_symmetry_4
_geom_torsion_publ_flag
C3 S1 C1 C1 179.04(11) . . . 4_565 ?
C3 S1 C1 S2 -1.02(19) . . . . ?
C2 S2 C1 C1 -178.64(11) . . . 4_565 ?
C2 S2 C1 S1 1.42(19) . . . . ?
C1 S2 C2 C3 -1.4(3) . . . . ?
S2 C2 C3 S1 1.0(4) . . . . ?
C1 S1 C3 C2 0.0(3) . . . . ?
B3 B1 B2 B5 -37.57(18) 4_565 . . 4_565 ?
B3 B1 B2 B5 101.3(2) . . . 4_565 ?
B4 B1 B2 B5 -0.1(2) 4_565 . . 4_565 ?
B4 B1 B2 B5 63.76(18) . . . 4_565 ?
Br1 B1 B2 B5 -148.16(15) . . . 4_565 ?
B3 B1 B2 B5 -101.3(2) 4_565 . . . ?
B3 B1 B2 B5 37.57(18) . . . . ?
B4 B1 B2 B5 -63.76(18) 4_565 . . . ?
B4 B1 B2 B5 0.1(2) . . . . ?
Br1 B1 B2 B5 148.16(15) . . . . ?
B3 B1 B2 B3 138.8(3) . . . 4_565 ?
B4 B1 B2 B3 37.49(19) 4_565 . . 4_565 ?
B4 B1 B2 B3 101.3(2) . . . 4_565 ?
Br1 B1 B2 B3 -110.59(15) . . . 4_565 ?
B3 B1 B2 B3 -138.8(3) 4_565 . . . ?
B4 B1 B2 B3 -101.3(2) 4_565 . . . ?
B4 B1 B2 B3 -37.49(19) . . . . ?
Br1 B1 B2 B3 110.59(15) . . . . ?
B3 B1 B2 Br2 110.59(15) 4_565 . . . ?
B3 B1 B2 Br2 -110.59(15) . . . . ?
B4 B1 B2 Br2 148.08(14) 4_565 . . . ?
B4 B1 B2 Br2 -148.08(14) . . . . ?
Br1 B1 B2 Br2 0.000(1) . . . . ?
B3 B1 B3 B5 -0.8(4) 4_565 . . . ?
B4 B1 B3 B5 63.0(3) 4_565 . . . ?
B4 B1 B3 B5 100.6(2) . . . . ?
B2 B1 B3 B5 -37.6(2) . . . . ?
Br1 B1 B3 B5 -151.4(2) . . . . ?
B3 B1 B3 B6 -64.4(3) 4_565 . . . ?
B4 B1 B3 B6 -0.6(3) 4_565 . . . ?
B4 B1 B3 B6 36.9(2) . . . . ?
B2 B1 B3 B6 -101.2(3) . . . . ?
Br1 B1 B3 B6 144.9(2) . . . . ?
B3 B1 B3 B2 36.8(3) 4_565 . . . ?
B4 B1 B3 B2 100.6(3) 4_565 . . . ?
B4 B1 B3 B2 138.2(2) . . . . ?
Br1 B1 B3 B2 -113.8(3) . . . . ?
B3 B1 B3 B4 -101.4(3) 4_565 . . . ?
B4 B1 B3 B4 -37.6(2) 4_565 . . . ?
B2 B1 B3 B4 -138.2(2) . . . . ?
Br1 B1 B3 B4 108.0(3) . . . . ?
B3 B1 B3 Br3 145.92(15) 4_565 . . . ?
B4 B1 B3 Br3 -150.3(2) 4_565 . . . ?
B4 B1 B3 Br3 -112.7(2) . . . . ?
B2 B1 B3 Br3 109.1(3) . . . . ?
Br1 B1 B3 Br3 -4.7(4) . . . . ?
B5 B2 B3 B5 37.9(2) 4_565 . . . ?
B3 B2 B3 B5 101.1(3) 4_565 . . . ?
B1 B2 B3 B5 137.7(3) . . . . ?
Br2 B2 B3 B5 -108.2(3) . . . . ?
B5 B2 B3 B6 0.6(3) 4_565 . . . ?
B5 B2 B3 B6 -37.2(2) . . . . ?
B3 B2 B3 B6 63.8(3) 4_565 . . . ?
B1 B2 B3 B6 100.4(3) . . . . ?
Br2 B2 B3 B6 -145.4(2) . . . . ?
B5 B2 B3 B1 -99.8(3) 4_565 . . . ?
B5 B2 B3 B1 -137.7(3) . . . . ?
B3 B2 B3 B1 -36.6(3) 4_565 . . . ?
Br2 B2 B3 B1 114.1(3) . . . . ?
B5 B2 B3 B4 -62.3(3) 4_565 . . . ?
B5 B2 B3 B4 -100.2(2) . . . . ?
B3 B2 B3 B4 0.9(4) 4_565 . . . ?
B1 B2 B3 B4 37.5(2) . . . . ?
Br2 B2 B3 B4 151.6(2) . . . . ?
B5 B2 B3 Br3 149.0(2) 4_565 . . . ?
B5 B2 B3 Br3 111.1(2) . . . . ?
B3 B2 B3 Br3 -147.82(15) 4_565 . . . ?
B1 B2 B3 Br3 -111.2(2) . . . . ?
Br2 B2 B3 Br3 2.9(4) . . . . ?
B3 B1 B4 B6 63.5(3) 4_565 . . . ?
B3 B1 B4 B6 -37.3(2) . . . . ?
B4 B1 B4 B6 101.03(19) 4_565 . . . ?
B2 B1 B4 B6 0.1(2) . . . . ?
Br1 B1 B4 B6 -149.78(18) . . . . ?
B3 B1 B4 B7 -0.1(3) 4_565 . . . ?
B3 B1 B4 B7 -100.9(2) . . . . ?
B4 B1 B4 B7 37.4(3) 4_565 . . . ?
B2 B1 B4 B7 -63.6(2) . . . . ?
Br1 B1 B4 B7 146.6(2) . . . . ?
B3 B1 B4 B3 100.8(3) 4_565 . . . ?
B4 B1 B4 B3 138.29(18) 4_565 . . . ?
B2 B1 B4 B3 37.36(18) . . . . ?
Br1 B1 B4 B3 -112.52(18) . . . . ?
B3 B1 B4 B4 -37.50(14) 4_565 . . 4_565 ?
B3 B1 B4 B4 -138.29(18) . . . 4_565 ?
B2 B1 B4 B4 -100.94(18) . . . 4_565 ?
Br1 B1 B4 B4 109.2(2) . . . 4_565 ?
B3 B1 B4 Br4 -148.3(2) 4_565 . . . ?
B3 B1 B4 Br4 110.9(2) . . . . ?
B4 B1 B4 Br4 -110.78(17) 4_565 . . . ?
B2 B1 B4 Br4 148.29(18) . . . . ?
Br1 B1 B4 Br4 -1.6(3) . . . . ?
B5 B3 B4 B6 37.5(2) . . . . ?
B1 B3 B4 B6 138.3(2) . . . . ?
B2 B3 B4 B6 100.6(3) . . . . ?
Br3 B3 B4 B6 -111.9(2) . . . . ?
B5 B3 B4 B7 -0.6(3) . . . . ?
B6 B3 B4 B7 -38.13(19) . . . . ?
B1 B3 B4 B7 100.2(2) . . . . ?
B2 B3 B4 B7 62.5(3) . . . . ?
Br3 B3 B4 B7 -150.00(19) . . . . ?
B5 B3 B4 B1 -100.8(2) . . . . ?
B6 B3 B4 B1 -138.3(2) . . . . ?
B2 B3 B4 B1 -37.7(2) . . . . ?
Br3 B3 B4 B1 109.8(2) . . . . ?
B5 B3 B4 B4 -63.64(19) . . . 4_565 ?
B6 B3 B4 B4 -101.15(15) . . . 4_565 ?
B1 B3 B4 B4 37.15(15) . . . 4_565 ?
B2 B3 B4 B4 -0.6(2) . . . 4_565 ?
Br3 B3 B4 B4 146.97(15) . . . 4_565 ?
B5 B3 B4 Br4 148.6(2) . . . . ?
B6 B3 B4 Br4 111.1(2) . . . . ?
B1 B3 B4 Br4 -110.6(2) . . . . ?
B2 B3 B4 Br4 -148.4(2) . . . . ?
Br3 B3 B4 Br4 -0.8(3) . . . . ?
B7 C4 B5 B2 -67.2(3) . . . . ?
B5 C4 B5 B2 39.9(3) 4_565 . . . ?
B6 C4 B5 B2 -103.3(2) . . . . ?
B6 C4 B5 B2 3.7(3) 4_565 . . . ?
B7 C4 B5 B3 -4.6(3) . . . . ?
B5 C4 B5 B3 102.61(19) 4_565 . . . ?
B6 C4 B5 B3 -40.7(2) . . . . ?
B6 C4 B5 B3 66.4(3) 4_565 . . . ?
B7 C4 B5 B6 36.1(2) . . . . ?
B5 C4 B5 B6 143.3(2) 4_565 . . . ?
B6 C4 B5 B6 107.0(3) 4_565 . . . ?
B7 C4 B5 B5 -107.2(2) . . . 4_565 ?
B6 C4 B5 B5 -143.3(2) . . . 4_565 ?
B6 C4 B5 B5 -36.24(17) 4_565 . . 4_565 ?
B5 B2 B5 C4 -39.2(3) 4_565 . . . ?
B3 B2 B5 C4 -1.7(3) 4_565 . . . ?
B3 B2 B5 C4 98.7(2) . . . . ?
B1 B2 B5 C4 61.2(2) . . . . ?
Br2 B2 B5 C4 -148.81(19) . . . . ?
B5 B2 B5 B3 -137.91(19) 4_565 . . . ?
B3 B2 B5 B3 -100.3(3) 4_565 . . . ?
B1 B2 B5 B3 -37.47(18) . . . . ?
Br2 B2 B5 B3 112.53(19) . . . . ?
B5 B2 B5 B6 -100.7(2) 4_565 . . . ?
B3 B2 B5 B6 -63.1(3) 4_565 . . . ?
B3 B2 B5 B6 37.2(2) . . . . ?
B1 B2 B5 B6 -0.2(2) . . . . ?
Br2 B2 B5 B6 149.78(19) . . . . ?
B3 B2 B5 B5 37.57(15) 4_565 . . 4_565 ?
B3 B2 B5 B5 137.91(19) . . . 4_565 ?
B1 B2 B5 B5 100.44(18) . . . 4_565 ?
Br2 B2 B5 B5 -109.6(2) . . . 4_565 ?
B6 B3 B5 C4 40.06(19) . . . . ?
B1 B3 B5 C4 -60.5(3) . . . . ?
B2 B3 B5 C4 -98.5(2) . . . . ?
B4 B3 B5 C4 2.9(3) . . . . ?
Br3 B3 B5 C4 152.90(18) . . . . ?
B6 B3 B5 B2 138.5(2) . . . . ?
B1 B3 B5 B2 38.0(2) . . . . ?
B4 B3 B5 B2 101.4(2) . . . . ?
Br3 B3 B5 B2 -108.6(2) . . . . ?
B1 B3 B5 B6 -100.5(3) . . . . ?
B2 B3 B5 B6 -138.5(2) . . . . ?
B4 B3 B5 B6 -37.1(2) . . . . ?
Br3 B3 B5 B6 112.8(2) . . . . ?
B6 B3 B5 B5 101.00(15) . . . 4_565 ?
B1 B3 B5 B5 0.5(2) . . . 4_565 ?
B2 B3 B5 B5 -37.52(16) . . . 4_565 ?
B4 B3 B5 B5 63.86(19) . . . 4_565 ?
Br3 B3 B5 B5 -146.15(15) . . . 4_565 ?
B7 C4 B6 B4 -40.5(2) . . . . ?
B5 C4 B6 B4 66.6(3) 4_565 . . . ?
B5 C4 B6 B4 103.0(2) . . . . ?
B6 C4 B6 B4 -4.2(4) 4_565 . . . ?
B7 C4 B6 B3 -103.0(3) . . . . ?
B5 C4 B6 B3 4.1(3) 4_565 . . . ?
B5 C4 B6 B3 40.4(2) . . . . ?
B6 C4 B6 B3 -66.8(4) 4_565 . . . ?
B5 C4 B6 B7 107.1(3) 4_565 . . . ?
B5 C4 B6 B7 143.4(3) . . . . ?
B6 C4 B6 B7 36.3(3) 4_565 . . . ?
B7 C4 B6 B5 -143.4(3) . . . . ?
B5 C4 B6 B5 -36.3(2) 4_565 . . . ?
B6 C4 B6 B5 -107.1(3) 4_565 . . . ?
B7 B4 B6 C4 39.4(2) . . . . ?
B1 B4 B6 C4 -60.9(3) . . . . ?
B3 B4 B6 C4 -98.1(2) . . . . ?
B4 B4 B6 C4 2.4(2) 4_565 . . . ?
Br4 B4 B6 C4 151.0(2) . . . . ?
B7 B4 B6 B3 137.4(2) . . . . ?
B1 B4 B6 B3 37.16(19) . . . . ?
B4 B4 B6 B3 100.42(14) 4_565 . . . ?
Br4 B4 B6 B3 -110.9(2) . . . . ?
B1 B4 B6 B7 -100.3(2) . . . . ?
B3 B4 B6 B7 -137.4(2) . . . . ?
B4 B4 B6 B7 -37.03(18) 4_565 . . . ?
Br4 B4 B6 B7 111.6(3) . . . . ?
B7 B4 B6 B5 100.1(3) . . . . ?
B1 B4 B6 B5 -0.2(3) . . . . ?
B3 B4 B6 B5 -37.4(2) . . . . ?
B4 B4 B6 B5 63.0(2) 4_565 . . . ?
Br4 B4 B6 B5 -148.3(2) . . . . ?
B5 B3 B6 C4 -39.6(2) . . . . ?
B1 B3 B6 C4 61.3(3) . . . . ?
B2 B3 B6 C4 -2.7(3) . . . . ?
B4 B3 B6 C4 98.5(2) . . . . ?
Br3 B3 B6 C4 -149.8(2) . . . . ?
B5 B3 B6 B4 -138.1(2) . . . . ?
B1 B3 B6 B4 -37.2(2) . . . . ?
B2 B3 B6 B4 -101.1(2) . . . . ?
Br3 B3 B6 B4 111.8(2) . . . . ?
B5 B3 B6 B7 -100.0(3) . . . . ?
B1 B3 B6 B7 0.9(3) . . . . ?
B2 B3 B6 B7 -63.0(3) . . . . ?
B4 B3 B6 B7 38.1(2) . . . . ?
Br3 B3 B6 B7 149.9(2) . . . . ?
B1 B3 B6 B5 100.9(2) . . . . ?
B2 B3 B6 B5 37.0(2) . . . . ?
B4 B3 B6 B5 138.1(2) . . . . ?
Br3 B3 B6 B5 -110.1(2) . . . . ?
B2 B5 B6 C4 95.7(2) . . . . ?
B3 B5 B6 C4 133.2(2) . . . . ?
B5 B5 B6 C4 32.42(17) 4_565 . . . ?
C4 B5 B6 B4 -95.5(2) . . . . ?
B2 B5 B6 B4 0.3(3) . . . . ?
B3 B5 B6 B4 37.8(2) . . . . ?
B5 B5 B6 B4 -63.0(2) 4_565 . . . ?
C4 B5 B6 B3 -133.2(2) . . . . ?
B2 B5 B6 B3 -37.47(19) . . . . ?
B5 B5 B6 B3 -100.80(15) 4_565 . . . ?
C4 B5 B6 B7 -32.0(2) . . . . ?
B2 B5 B6 B7 63.8(3) . . . . ?
B3 B5 B6 B7 101.2(3) . . . . ?
B5 B5 B6 B7 0.4(2) 4_565 . . . ?
B5 C4 B7 B4 -4.2(3) 4_565 . . 4_565 ?
B5 C4 B7 B4 66.93(19) . . . 4_565 ?
B6 C4 B7 B4 103.0(2) . . . 4_565 ?
B6 C4 B7 B4 -40.24(18) 4_565 . . 4_565 ?
B5 C4 B7 B4 -66.93(19) 4_565 . . . ?
B5 C4 B7 B4 4.2(3) . . . . ?
B6 C4 B7 B4 40.24(18) . . . . ?
B6 C4 B7 B4 -103.0(2) 4_565 . . . ?
B5 C4 B7 B6 -107.2(3) 4_565 . . . ?
B5 C4 B7 B6 -36.1(2) . . . . ?
B6 C4 B7 B6 -143.2(3) 4_565 . . . ?
B5 C4 B7 B6 36.1(2) 4_565 . . 4_565 ?
B5 C4 B7 B6 107.2(3) . . . 4_565 ?
B6 C4 B7 B6 143.2(3) . . . 4_565 ?
B6 B4 B7 C4 -39.94(18) . . . . ?
B1 B4 B7 C4 61.1(2) . . . . ?
B3 B4 B7 C4 -2.0(2) . . . . ?
B4 B4 B7 C4 98.54(19) 4_565 . . . ?
Br4 B4 B7 C4 -150.98(19) . . . . ?
B6 B4 B7 B4 -138.5(2) . . . 4_565 ?
B1 B4 B7 B4 -37.4(3) . . . 4_565 ?
B3 B4 B7 B4 -100.50(19) . . . 4_565 ?
Br4 B4 B7 B4 110.48(18) . . . 4_565 ?
B1 B4 B7 B6 101.1(2) . . . . ?
B3 B4 B7 B6 38.0(2) . . . . ?
B4 B4 B7 B6 138.5(2) 4_565 . . . ?
Br4 B4 B7 B6 -111.0(3) . . . . ?
B6 B4 B7 B6 -101.5(3) . . . 4_565 ?
B1 B4 B7 B6 -0.4(3) . . . 4_565 ?
B3 B4 B7 B6 -63.5(3) . . . 4_565 ?
B4 B4 B7 B6 37.00(16) 4_565 . . 4_565 ?
Br4 B4 B7 B6 147.5(2) . . . 4_565 ?
B4 B6 B7 C4 133.4(3) . . . . ?
B3 B6 B7 C4 95.1(3) . . . . ?
B5 B6 B7 C4 32.1(2) . . . . ?
C4 B6 B7 B4 -96.0(3) . . . 4_565 ?
B4 B6 B7 B4 37.5(2) . . . 4_565 ?
B3 B6 B7 B4 -0.8(3) . . . 4_565 ?
B5 B6 B7 B4 -63.9(3) . . . 4_565 ?
C4 B6 B7 B4 -133.4(3) . . . . ?
B3 B6 B7 B4 -38.3(2) . . . . ?
B5 B6 B7 B4 -101.4(2) . . . . ?
C4 B6 B7 B6 -32.8(3) . . . 4_565 ?
B4 B6 B7 B6 100.6(3) . . . 4_565 ?
B3 B6 B7 B6 62.3(4) . . . 4_565 ?
B5 B6 B7 B6 -0.7(4) . . . 4_565 ?
